data_7704144
loop_
_publ_author_name
'\'Angel-Jij\'on, Carlos'
'Rend\'on-Nava, David'
'Vazques-P\'erez, Jose M'
'\'Alvarez-Hern\'andez, Alejandro'
'Mendoza-Espinosa, Daniel'
'Salazar-Pereda, Ver\'onica'

_publ_section_title
;
 NHC-Au(i) complexes bearing trispyrazolyl borate (Tp) ligands: efficient
 platforms for bimetallic species.
;
_journal_issue 19
_journal_name_full 'Dalton transactions (Cambridge, England : 2003)'
_journal_page_first 6199
_journal_page_last 6204
_journal_paper_doi 10.1039/d0dt00908c
_journal_volume 49
_journal_year 2020
_chemical_formula_moiety 'C36 H46 Au B N8'
_chemical_formula_sum 'C36 H46 Au B N8'
_chemical_formula_weight 798.58
_space_group_crystal_system triclinic
_space_group_IT_number 2
_space_group_name_Hall '-P 1'
_space_group_name_H-M_alt 'P -1'
_atom_sites_solution_hydrogens geom
_atom_sites_solution_primary iterative
_audit_creation_date 2018-09-17
_audit_creation_method
;
Olex2 1.2
(compiled 2018.05.29 svn.r3508 for OlexSys, GUI svn.r5506)
;
_audit_update_record
;
2018-10-29 deposited with the CCDC.	2020-04-16 downloaded from the CCDC.
;
_cell_angle_alpha 92.925(3)
_cell_angle_beta 97.466(3)
_cell_angle_gamma 115.809(4)
_cell_formula_units_Z 2
_cell_length_a 10.7562(4)
_cell_length_b 12.2016(4)
_cell_length_c 16.3263(5)
_cell_measurement_reflns_used 19222
_cell_measurement_temperature 293(2)
_cell_measurement_theta_max 25.7220
_cell_measurement_theta_min 3.5470
_cell_volume 1898.68(13)
_computing_cell_refinement
;
CrysAlisPro, Agilent Technologies,
Version 1.171.37.35 (release 13-08-2014 CrysAlis171 .NET)
(compiled Aug 13 2014,18:06:01)
;
_computing_data_collection
;
CrysAlisPro, Agilent Technologies,
Version 1.171.37.35 (release 13-08-2014 CrysAlis171 .NET)
(compiled Aug 13 2014,18:06:01)
;
_computing_data_reduction
;
CrysAlisPro, Agilent Technologies,
Version 1.171.37.35 (release 13-08-2014 CrysAlis171 .NET)
(compiled Aug 13 2014,18:06:01)
;
_computing_molecular_graphics 'Olex2 (Dolomanov et al., 2009)'
_computing_publication_material 'Olex2 (Dolomanov et al., 2009)'
_computing_structure_refinement 'olex2.refine (Bourhis et al., 2015)'
_computing_structure_solution 'olex2.solve (Bourhis et al., 2015)'
_diffrn_ambient_temperature 293(2)
_diffrn_detector 'CCD plate'
_diffrn_detector_area_resol_mean 10.3659
_diffrn_detector_type Atlas
_diffrn_measured_fraction_theta_full 0.998
_diffrn_measured_fraction_theta_max 0.934
_diffrn_measurement_details
;
#__ type_ start__ end____ width___ exp.time_
  1 omega  -43.00   66.00   1.0000    6.4150
omega____ theta____ kappa____ phi______ frames
    -       -9.9610   77.0000  -60.0000 109

#__ type_ start__ end____ width___ exp.time_
  2 omega  -21.00   88.00   1.0000    6.4150
omega____ theta____ kappa____ phi______ frames
    -       11.4454   77.0000 -120.0000 109

#__ type_ start__ end____ width___ exp.time_
  3 omega  -21.00   88.00   1.0000    6.4150
omega____ theta____ kappa____ phi______ frames
    -       11.4454   77.0000 -180.0000 109

#__ type_ start__ end____ width___ exp.time_
  4 omega  -21.00   88.00   1.0000    6.4150
omega____ theta____ kappa____ phi______ frames
    -       11.4454   77.0000   60.0000 109

#__ type_ start__ end____ width___ exp.time_
  5 omega  -84.00   14.00   1.0000    6.4150
omega____ theta____ kappa____ phi______ frames
    -       -9.9610  -37.0000  -90.0000 98

#__ type_ start__ end____ width___ exp.time_
  6 omega  -25.00   52.00   1.0000    6.4150
omega____ theta____ kappa____ phi______ frames
    -       11.4454  -99.0000   90.0000 77

#__ type_ start__ end____ width___ exp.time_
  7 omega  -25.00   52.00   1.0000    6.4150
omega____ theta____ kappa____ phi______ frames
    -       11.4454  -99.0000 -120.0000 77

#__ type_ start__ end____ width___ exp.time_
  8 omega  -25.00   52.00   1.0000    6.4150
omega____ theta____ kappa____ phi______ frames
    -       11.4454  -99.0000   30.0000 77

#__ type_ start__ end____ width___ exp.time_
  9 omega  -65.00   44.00   1.0000    6.4150
omega____ theta____ kappa____ phi______ frames
    -       11.4454  -77.0000  -90.0000 109

#__ type_ start__ end____ width___ exp.time_
 10 omega  -25.00   52.00   1.0000    6.4150
omega____ theta____ kappa____ phi______ frames
    -       11.4454  -99.0000  150.0000 77

#__ type_ start__ end____ width___ exp.time_
 11 omega  -25.00   31.00   1.0000    6.4150
omega____ theta____ kappa____ phi______ frames
    -       -9.9610  -99.0000  -90.0000 56

#__ type_ start__ end____ width___ exp.time_
 12 omega  -25.00   52.00   1.0000    6.4150
omega____ theta____ kappa____ phi______ frames
    -       11.4454  -99.0000 -180.0000 77

#__ type_ start__ end____ width___ exp.time_
 13 omega  -25.00   32.00   1.0000    6.4150
omega____ theta____ kappa____ phi______ frames
    -       11.4454  -99.0000  -90.0000 57

#__ type_ start__ end____ width___ exp.time_
 14 omega  -50.00   45.00   1.0000    6.4150
omega____ theta____ kappa____ phi______ frames
    -       11.4454  -80.0000  -55.0000 95
;
_diffrn_measurement_device 'four-circle diffractometer'
_diffrn_measurement_device_type 'Xcalibur, Atlas, Gemini'
_diffrn_measurement_method '\w scans'
_diffrn_orient_matrix_UB_11 0.0489845000
_diffrn_orient_matrix_UB_12 0.0177682000
_diffrn_orient_matrix_UB_13 0.0375289000
_diffrn_orient_matrix_UB_21 -0.0178395000
_diffrn_orient_matrix_UB_22 -0.0624885000
_diffrn_orient_matrix_UB_23 0.0039363000
_diffrn_orient_matrix_UB_31 0.0529726000
_diffrn_orient_matrix_UB_32 0.0032627000
_diffrn_orient_matrix_UB_33 -0.0228976000
_diffrn_radiation_monochromator graphite
_diffrn_radiation_probe x-ray
_diffrn_radiation_type MoK\a
_diffrn_radiation_wavelength 0.71073
_diffrn_reflns_av_R_equivalents 0.0533
_diffrn_reflns_av_unetI/netI 0.0421
_diffrn_reflns_Laue_measured_fraction_full 0.998
_diffrn_reflns_Laue_measured_fraction_max 0.934
_diffrn_reflns_limit_h_max 14
_diffrn_reflns_limit_h_min -14
_diffrn_reflns_limit_k_max 16
_diffrn_reflns_limit_k_min -16
_diffrn_reflns_limit_l_max 21
_diffrn_reflns_limit_l_min -22
_diffrn_reflns_number 68532
_diffrn_reflns_point_group_measured_fraction_full 0.998
_diffrn_reflns_point_group_measured_fraction_max 0.934
_diffrn_reflns_theta_full 25.242
_diffrn_reflns_theta_max 29.750
_diffrn_reflns_theta_min 3.025
_diffrn_source 'Enhance (Mo) X-ray Source'
_exptl_absorpt_coefficient_mu 3.909
_exptl_absorpt_correction_T_max 1.00000
_exptl_absorpt_correction_T_min 0.33836
_exptl_absorpt_correction_type multi-scan
_exptl_absorpt_process_details
;
CrysAlisPro, Agilent Technologies,
Version 1.171.37.35 (release 13-08-2014 CrysAlis171 .NET)
(compiled Aug 13 2014,18:06:01)
Empirical absorption correction using spherical harmonics,
 implemented in SCALE3 ABSPACK scaling algorithm.
;
_exptl_crystal_density_diffrn 1.397
_exptl_crystal_F_000 804
_exptl_crystal_size_max 0.12
_exptl_crystal_size_mid 0.11
_exptl_crystal_size_min 0.09
_refine_diff_density_max 1.483
_refine_diff_density_min -1.189
_refine_diff_density_rms 0.098
_refine_ls_extinction_method none
_refine_ls_goodness_of_fit_ref 1.059
_refine_ls_hydrogen_treatment constr
_refine_ls_matrix_type full
_refine_ls_number_parameters 423
_refine_ls_number_reflns 10089
_refine_ls_number_restraints 0
_refine_ls_restrained_S_all 1.059
_refine_ls_R_factor_all 0.0547
_refine_ls_R_factor_gt 0.0307
_refine_ls_shift/su_max 0.002
_refine_ls_shift/su_mean 0.000
_refine_ls_structure_factor_coef Fsqd
_refine_ls_weighting_details 'w=1/[\s^2^(Fo^2^)+(0.0125P)^2^+1.3136P] where P=(Fo^2^+2Fc^2^)/3'
_refine_ls_weighting_scheme calc
_refine_ls_wR_factor_gt 0.0476
_refine_ls_wR_factor_ref 0.0547
_reflns_Friedel_coverage 0.000
_reflns_number_gt 7859
_reflns_number_total 10089
_reflns_threshold_expression 'I > 2\s(I)'
_cod_data_source_file d0dt00908c2.cif
_cod_data_source_block dme-43
_cod_depositor_comments 'Adding full bibliography for 7704142--7704144.cif.'
_cod_original_cell_volume 1898.67(13)
_cod_database_code 7704144
_shelxl_version_number 2014/6
_chemical_oxdiff_formula 'C12 H26 N8 Au K'
_shelx_space_group_comment
;
The symmetry employed for this shelxl refinement is uniquely defined
by the following loop, which should always be used as a source of
symmetry information in preference to the above space-group names.
They are only intended as comments.
;
_reflns_odcompleteness_completeness 99.85
_reflns_odcompleteness_iscentric 1
_reflns_odcompleteness_theta 26.32
_olex2_refinement_description
;
1. Fixed Uiso
 At 1.2 times of:
  All B(H) groups, All C(H) groups
 At 1.5 times of:
  All C(H,H,H) groups
2.a Ternary CH refined with riding coordinates:
 C10(H10), C13(H13), C22(H22), B1(H1), C25(H25)
2.b Aromatic/amide H refined with riding coordinates:
 C2(H2), C3(H3), C28(H28), C29(H29), C30(H30), C31(H31), C8(H8), C33(H33),
 C7(H7), C6(H6), C36(H36), C34(H34), C19(H19), C32(H32), C35(H35), C20(H20),
 C18(H18)
2.c Idealised Me refined as rotating group:
 C14(H14a,H14b,H14c), C15(H15a,H15b,H15c), C23(H23a,H23b,H23c), C11(H11a,H11b,
 H11c), C12(H12a,H12b,H12c), C27(H27a,H27b,H27c), C24(H24a,H24b,H24c), C26(H26a,
 H26b,H26c)
;
_olex2_submission_special_instructions 'No special instructions were received'

loop_
_space_group_symop_operation_xyz
'x, y, z'
'-x, -y, -z'

loop_
_atom_site_label
_atom_site_type_symbol
_atom_site_fract_x
_atom_site_fract_y
_atom_site_fract_z
_atom_site_U_iso_or_equiv
_atom_site_adp_type
_atom_site_occupancy
_atom_site_site_symmetry_order
_atom_site_calc_flag
_atom_site_refinement_flags_posn
_atom_site_refinement_flags_adp
_atom_site_refinement_flags_occupancy
_atom_site_disorder_assembly
_atom_site_disorder_group
Au1 Au 0.57611(2) 0.60729(2) 0.25464(2) 0.03978(4) Uani 1 1 d . . . . .
N3 N 0.3649(2) 0.5441(2) 0.22748(14) 0.0419(6) Uani 1 1 d . . . . .
N1 N 0.8556(2) 0.6526(2) 0.34934(14) 0.0433(6) Uani 1 1 d . . . . .
N2 N 0.8751(2) 0.7211(2) 0.23158(14) 0.0389(5) Uani 1 1 d . . . . .
N4 N 0.3011(3) 0.6169(2) 0.21218(16) 0.0480(6) Uani 1 1 d . . . . .
C1 C 0.7801(3) 0.6633(2) 0.28051(17) 0.0372(6) Uani 1 1 d . . . . .
N7 N 0.3779(3) 0.8316(2) 0.28159(18) 0.0598(7) Uani 1 1 d . . . . .
N5 N 0.3291(3) 0.7934(2) 0.12765(17) 0.0549(7) Uani 1 1 d . . . . .
C2 C 1.0082(3) 0.7456(3) 0.26938(19) 0.0479(7) Uani 1 1 d . . . . .
H2 H 1.0904 0.7843 0.2477 0.057 Uiso 1 1 calc R . . . .
C3 C 0.9964(3) 0.7030(3) 0.3432(2) 0.0521(8) Uani 1 1 d . . . . .
H3 H 1.0688 0.7065 0.3829 0.063 Uiso 1 1 calc R . . . .
N6 N 0.1984(3) 0.7870(3) 0.11547(19) 0.0683(8) Uani 1 1 d . . . . .
C4 C 0.8390(3) 0.7489(3) 0.14930(17) 0.0432(7) Uani 1 1 d . . . . .
C28 C 0.2637(3) 0.4310(3) 0.2256(2) 0.0540(8) Uani 1 1 d . . . . .
H28 H 0.2786 0.3625 0.2340 0.065 Uiso 1 1 calc R . . . .
N8 N 0.3558(4) 0.7911(3) 0.3556(2) 0.0809(10) Uani 1 1 d . . . . .
C9 C 0.7864(3) 0.6550(3) 0.08327(19) 0.0520(8) Uani 1 1 d . . . . .
C16 C 0.7958(3) 0.5916(3) 0.41844(19) 0.0507(8) Uani 1 1 d . . . . .
C29 C 0.1350(4) 0.4291(3) 0.2095(2) 0.0645(10) Uani 1 1 d . . . . .
H29 H 0.0477 0.3620 0.2053 0.077 Uiso 1 1 calc R . . . .
C30 C 0.1630(3) 0.5479(3) 0.2011(2) 0.0646(10) Uani 1 1 d . . . . .
H30 H 0.0960 0.5763 0.1895 0.078 Uiso 1 1 calc R . . . .
C5 C 0.8590(4) 0.8680(3) 0.1407(2) 0.0566(9) Uani 1 1 d . . . . .
C10 C 0.9186(4) 0.9689(3) 0.2125(2) 0.0697(11) Uani 1 1 d . . . . .
H10 H 0.9361 0.9332 0.2625 0.084 Uiso 1 1 calc R . . . .
C31 C 0.3938(4) 0.8401(3) 0.0636(3) 0.0714(11) Uani 1 1 d . . . . .
H31 H 0.4837 0.8528 0.0574 0.086 Uiso 1 1 calc R . . . .
C17 C 0.7732(4) 0.6595(4) 0.4801(2) 0.0632(10) Uani 1 1 d . . . . .
C13 C 0.7697(4) 0.5275(3) 0.0926(2) 0.0619(9) Uani 1 1 d . . . . .
H13 H 0.8047 0.5260 0.1508 0.074 Uiso 1 1 calc R . . . .
C8 C 0.7510(4) 0.6854(4) 0.0052(2) 0.0710(11) Uani 1 1 d . . . . .
H8 H 0.7163 0.6259 -0.0407 0.085 Uiso 1 1 calc R . . . .
C22 C 0.8107(5) 0.7941(4) 0.4806(2) 0.0751(11) Uani 1 1 d . . . . .
H22 H 0.8630 0.8230 0.4350 0.090 Uiso 1 1 calc R . . . .
C14 C 0.6165(4) 0.4317(4) 0.0725(3) 0.0843(13) Uani 1 1 d . . . . .
H14A H 0.5624 0.4545 0.1059 0.126 Uiso 1 1 calc GR . . . .
H14B H 0.6095 0.3531 0.0843 0.126 Uiso 1 1 calc GR . . . .
H14C H 0.5813 0.4274 0.0147 0.126 Uiso 1 1 calc GR . . . .
C21 C 0.7645(4) 0.4689(3) 0.4187(2) 0.0670(10) Uani 1 1 d . . . . .
C33 C 0.1864(5) 0.8308(4) 0.0443(3) 0.0798(12) Uani 1 1 d . . . . .
H33 H 0.1069 0.8374 0.0205 0.096 Uiso 1 1 calc R . . . .
C7 C 0.7662(5) 0.8007(5) -0.0050(2) 0.0851(13) Uani 1 1 d . . . . .
H7 H 0.7392 0.8179 -0.0573 0.102 Uiso 1 1 calc R . . . .
B1 B 0.3862(4) 0.7561(3) 0.2058(3) 0.0553(10) Uani 1 1 d . . . . .
H1 H 0.4844 0.7748 0.2052 0.066 Uiso 1 1 calc R . . . .
C6 C 0.8208(5) 0.8912(4) 0.0610(3) 0.0806(12) Uani 1 1 d . . . . .
H6 H 0.8326 0.9697 0.0525 0.097 Uiso 1 1 calc R . . . .
C36 C 0.3701(5) 0.8855(4) 0.4063(3) 0.0891(14) Uani 1 1 d . . . . .
H36 H 0.3604 0.8827 0.4620 0.107 Uiso 1 1 calc R . . . .
C34 C 0.4005(5) 0.9486(4) 0.2871(3) 0.0969(16) Uani 1 1 d . . . . .
H34 H 0.4140 0.9965 0.2435 0.116 Uiso 1 1 calc R . . . .
C19 C 0.6806(5) 0.4755(5) 0.5468(3) 0.1006(16) Uani 1 1 d . . . . .
H19 H 0.6413 0.4358 0.5908 0.121 Uiso 1 1 calc R . . . .
C15 C 0.8564(4) 0.4936(4) 0.0387(3) 0.0910(14) Uani 1 1 d . . . . .
H15A H 0.8186 0.4868 -0.0189 0.136 Uiso 1 1 calc GR . . . .
H15B H 0.8535 0.4166 0.0513 0.136 Uiso 1 1 calc GR . . . .
H15C H 0.9517 0.5561 0.0499 0.136 Uiso 1 1 calc GR . . . .
C25 C 0.7915(6) 0.3980(4) 0.3512(3) 0.0929(15) Uani 1 1 d . . . . .
H25 H 0.8456 0.4570 0.3156 0.111 Uiso 1 1 calc R . . . .
C32 C 0.3059(5) 0.8655(4) 0.0097(3) 0.0900(14) Uani 1 1 d . . . . .
H32 H 0.3227 0.8990 -0.0400 0.108 Uiso 1 1 calc R . . . .
C35 C 0.4004(6) 0.9861(4) 0.3668(3) 0.1047(17) Uani 1 1 d . . . . .
H35 H 0.4175 1.0639 0.3892 0.126 Uiso 1 1 calc R . . . .
C20 C 0.7053(5) 0.4120(4) 0.4858(3) 0.0892(14) Uani 1 1 d . . . . .
H20 H 0.6826 0.3296 0.4884 0.107 Uiso 1 1 calc R . . . .
C18 C 0.7120(5) 0.5958(5) 0.5452(2) 0.0907(14) Uani 1 1 d . . . . .
H18 H 0.6929 0.6367 0.5877 0.109 Uiso 1 1 calc R . . . .
C23 C 0.6807(6) 0.8163(5) 0.4641(4) 0.129(2) Uani 1 1 d . . . . .
H23A H 0.6216 0.7672 0.4137 0.193 Uiso 1 1 calc GR . . . .
H23B H 0.7088 0.9014 0.4585 0.193 Uiso 1 1 calc GR . . . .
H23C H 0.6301 0.7942 0.5097 0.193 Uiso 1 1 calc GR . . . .
C11 C 0.8167(7) 1.0192(6) 0.2276(4) 0.143(2) Uani 1 1 d . . . . .
H11A H 0.7866 1.0440 0.1769 0.215 Uiso 1 1 calc GR . . . .
H11B H 0.8617 1.0886 0.2697 0.215 Uiso 1 1 calc GR . . . .
H11C H 0.7370 0.9569 0.2457 0.215 Uiso 1 1 calc GR . . . .
C12 C 1.0579(6) 1.0693(5) 0.2001(4) 0.148(3) Uani 1 1 d . . . . .
H12A H 1.1222 1.0352 0.1947 0.221 Uiso 1 1 calc GR . . . .
H12B H 1.0950 1.1315 0.2471 0.221 Uiso 1 1 calc GR . . . .
H12C H 1.0448 1.1047 0.1505 0.221 Uiso 1 1 calc GR . . . .
C27 C 0.6552(8) 0.3078(5) 0.2972(4) 0.156(3) Uani 1 1 d . . . . .
H27A H 0.5989 0.2488 0.3303 0.234 Uiso 1 1 calc GR . . . .
H27B H 0.6750 0.2664 0.2528 0.234 Uiso 1 1 calc GR . . . .
H27C H 0.6054 0.3511 0.2743 0.234 Uiso 1 1 calc GR . . . .
C24 C 0.9048(7) 0.8702(5) 0.5601(3) 0.155(3) Uani 1 1 d . . . . .
H24A H 0.8616 0.8377 0.6070 0.233 Uiso 1 1 calc GR . . . .
H24B H 0.9193 0.9535 0.5594 0.233 Uiso 1 1 calc GR . . . .
H24C H 0.9934 0.8676 0.5644 0.233 Uiso 1 1 calc GR . . . .
C26 C 0.8797(8) 0.3345(6) 0.3854(4) 0.157(3) Uani 1 1 d . . . . .
H26A H 0.9673 0.3947 0.4165 0.236 Uiso 1 1 calc GR . . . .
H26B H 0.8969 0.2928 0.3399 0.236 Uiso 1 1 calc GR . . . .
H26C H 0.8299 0.2762 0.4210 0.236 Uiso 1 1 calc GR . . . .

loop_
_atom_site_aniso_label
_atom_site_aniso_U_11
_atom_site_aniso_U_22
_atom_site_aniso_U_33
_atom_site_aniso_U_23
_atom_site_aniso_U_13
_atom_site_aniso_U_12
Au1 0.03969(7) 0.04353(7) 0.03940(6) 0.01030(4) 0.01032(5) 0.02004(5)
N3 0.0398(14) 0.0404(14) 0.0478(14) 0.0095(11) 0.0105(11) 0.0189(12)
N1 0.0407(14) 0.0473(14) 0.0428(14) 0.0161(11) 0.0083(11) 0.0189(12)
N2 0.0409(14) 0.0389(13) 0.0387(13) 0.0119(10) 0.0095(11) 0.0180(11)
N4 0.0382(14) 0.0438(14) 0.0644(17) 0.0110(12) 0.0110(12) 0.0195(12)
C1 0.0401(16) 0.0337(14) 0.0408(15) 0.0099(12) 0.0099(13) 0.0179(13)
N7 0.0627(19) 0.0438(16) 0.0654(19) 0.0112(14) 0.0069(15) 0.0177(14)
N5 0.0500(17) 0.0527(16) 0.0687(18) 0.0209(14) 0.0206(14) 0.0248(14)
C2 0.0351(17) 0.0533(19) 0.0573(19) 0.0158(15) 0.0129(14) 0.0192(14)
C3 0.0380(17) 0.061(2) 0.0546(19) 0.0177(16) 0.0036(14) 0.0193(16)
N6 0.0579(19) 0.083(2) 0.078(2) 0.0360(17) 0.0196(16) 0.0396(17)
C4 0.0427(17) 0.0515(18) 0.0393(16) 0.0150(13) 0.0136(13) 0.0218(14)
C28 0.052(2) 0.0429(18) 0.064(2) 0.0124(15) 0.0122(16) 0.0175(16)
N8 0.100(3) 0.063(2) 0.066(2) 0.0096(17) 0.0039(19) 0.0266(19)
C9 0.0459(18) 0.071(2) 0.0436(18) 0.0088(16) 0.0134(14) 0.0280(17)
C16 0.0480(19) 0.061(2) 0.0428(17) 0.0206(15) 0.0097(14) 0.0225(16)
C29 0.043(2) 0.050(2) 0.089(3) 0.0130(18) 0.0122(18) 0.0085(16)
C30 0.0380(19) 0.058(2) 0.098(3) 0.015(2) 0.0093(18) 0.0222(17)
C5 0.065(2) 0.055(2) 0.055(2) 0.0227(16) 0.0178(17) 0.0269(18)
C10 0.085(3) 0.045(2) 0.073(2) 0.0208(18) 0.012(2) 0.023(2)
C31 0.073(3) 0.066(2) 0.085(3) 0.030(2) 0.038(2) 0.031(2)
C17 0.060(2) 0.078(3) 0.0463(19) 0.0148(18) 0.0102(16) 0.025(2)
C13 0.062(2) 0.065(2) 0.060(2) -0.0056(17) 0.0092(17) 0.0307(19)
C8 0.069(3) 0.098(3) 0.0419(19) 0.0060(19) 0.0077(17) 0.034(2)
C22 0.087(3) 0.079(3) 0.057(2) 0.0034(19) 0.019(2) 0.034(2)
C14 0.070(3) 0.071(3) 0.107(3) -0.007(2) 0.024(2) 0.026(2)
C21 0.073(3) 0.064(2) 0.066(2) 0.0313(19) 0.0169(19) 0.029(2)
C33 0.083(3) 0.085(3) 0.086(3) 0.044(2) 0.017(2) 0.047(2)
C7 0.091(3) 0.118(4) 0.049(2) 0.038(2) 0.013(2) 0.045(3)
B1 0.040(2) 0.046(2) 0.079(3) 0.0176(19) 0.0129(19) 0.0165(17)
C6 0.099(3) 0.079(3) 0.070(3) 0.041(2) 0.017(2) 0.042(3)
C36 0.102(4) 0.079(3) 0.067(3) 0.002(2) 0.009(2) 0.026(3)
C34 0.143(5) 0.048(2) 0.097(3) 0.017(2) 0.041(3) 0.033(3)
C19 0.114(4) 0.111(4) 0.070(3) 0.046(3) 0.038(3) 0.034(3)
C15 0.068(3) 0.096(3) 0.111(4) -0.019(3) 0.019(2) 0.041(2)
C25 0.136(4) 0.060(3) 0.092(3) 0.029(2) 0.038(3) 0.044(3)
C32 0.111(4) 0.092(3) 0.084(3) 0.048(3) 0.037(3) 0.052(3)
C35 0.142(5) 0.059(3) 0.098(4) -0.005(3) 0.029(3) 0.029(3)
C20 0.105(4) 0.077(3) 0.083(3) 0.047(2) 0.030(3) 0.031(3)
C18 0.103(4) 0.111(4) 0.055(2) 0.022(2) 0.032(2) 0.039(3)
C23 0.136(5) 0.106(4) 0.158(5) -0.015(4) 0.028(4) 0.069(4)
C11 0.150(6) 0.143(5) 0.147(5) -0.055(4) -0.023(4) 0.095(5)
C12 0.148(6) 0.091(4) 0.122(5) 0.009(3) 0.027(4) -0.022(4)
C27 0.212(8) 0.107(5) 0.114(5) -0.015(4) 0.002(5) 0.051(5)
C24 0.181(7) 0.111(5) 0.097(4) -0.013(3) -0.023(4) 0.011(4)
C26 0.212(8) 0.161(6) 0.174(6) 0.047(5) 0.058(6) 0.140(6)

loop_
_atom_type_symbol
_atom_type_description
_atom_type_scat_dispersion_real
_atom_type_scat_dispersion_imag
_atom_type_scat_source
C C 0.0033 0.0016 'International Tables Vol C Tables 4.2.6.8 and 6.1.1.4'
H H 0.0000 0.0000 'International Tables Vol C Tables 4.2.6.8 and 6.1.1.4'
Au Au -2.0133 8.8022 'International Tables Vol C Tables 4.2.6.8 and 6.1.1.4'
B B 0.0013 0.0007 'International Tables Vol C Tables 4.2.6.8 and 6.1.1.4'
N N 0.0061 0.0033 'International Tables Vol C Tables 4.2.6.8 and 6.1.1.4'

loop_
_geom_angle_atom_site_label_1
_geom_angle_atom_site_label_2
_geom_angle_atom_site_label_3
_geom_angle
_geom_angle_site_symmetry_1
_geom_angle_site_symmetry_3
_geom_angle_publ_flag
C1 Au1 N3 178.25(10) . . ?
N4 N3 Au1 123.83(18) . . ?
C28 N3 Au1 129.4(2) . . ?
C28 N3 N4 106.7(3) . . ?
C1 N1 C3 110.8(2) . . ?
C1 N1 C16 124.2(2) . . ?
C3 N1 C16 125.0(3) . . ?
C1 N2 C2 110.9(2) . . ?
C1 N2 C4 123.7(2) . . ?
C2 N2 C4 125.3(2) . . ?
N3 N4 B1 121.7(3) . . ?
C30 N4 N3 108.5(3) . . ?
C30 N4 B1 129.7(3) . . ?
N1 C1 Au1 128.5(2) . . ?
N1 C1 N2 104.7(2) . . ?
N2 C1 Au1 126.8(2) . . ?
N8 N7 B1 124.3(3) . . ?
C34 N7 N8 108.8(3) . . ?
C34 N7 B1 126.7(3) . . ?
N6 N5 B1 121.8(3) . . ?
C31 N5 N6 109.6(3) . . ?
C31 N5 B1 128.6(3) . . ?
N2 C2 H2 126.6 . . ?
C3 C2 N2 106.8(3) . . ?
C3 C2 H2 126.6 . . ?
N1 C3 H3 126.6 . . ?
C2 C3 N1 106.8(3) . . ?
C2 C3 H3 126.6 . . ?
C33 N6 N5 105.5(3) . . ?
C9 C4 N2 118.3(3) . . ?
C5 C4 N2 118.0(3) . . ?
C5 C4 C9 123.7(3) . . ?
N3 C28 H28 124.6 . . ?
N3 C28 C29 110.7(3) . . ?
C29 C28 H28 124.6 . . ?
C36 N8 N7 106.3(3) . . ?
C4 C9 C13 123.4(3) . . ?
C4 C9 C8 116.4(3) . . ?
C8 C9 C13 120.2(3) . . ?
C17 C16 N1 118.0(3) . . ?
C17 C16 C21 124.0(3) . . ?
C21 C16 N1 118.1(3) . . ?
C28 C29 H29 127.7 . . ?
C30 C29 C28 104.5(3) . . ?
C30 C29 H29 127.7 . . ?
N4 C30 C29 109.5(3) . . ?
N4 C30 H30 125.2 . . ?
C29 C30 H30 125.2 . . ?
C4 C5 C10 123.0(3) . . ?
C4 C5 C6 116.6(3) . . ?
C6 C5 C10 120.4(3) . . ?
C5 C10 H10 107.4 . . ?
C5 C10 C11 112.0(4) . . ?
C5 C10 C12 110.9(4) . . ?
C11 C10 H10 107.4 . . ?
C11 C10 C12 111.7(4) . . ?
C12 C10 H10 107.4 . . ?
N5 C31 H31 125.8 . . ?
N5 C31 C32 108.4(4) . . ?
C32 C31 H31 125.8 . . ?
C16 C17 C22 123.8(3) . . ?
C16 C17 C18 116.0(4) . . ?
C18 C17 C22 120.2(4) . . ?
C9 C13 H13 107.7 . . ?
C9 C13 C14 112.1(3) . . ?
C9 C13 C15 111.4(3) . . ?
C14 C13 H13 107.7 . . ?
C15 C13 H13 107.7 . . ?
C15 C13 C14 110.0(3) . . ?
C9 C8 H8 119.3 . . ?
C7 C8 C9 121.4(4) . . ?
C7 C8 H8 119.3 . . ?
C17 C22 H22 107.2 . . ?
C17 C22 C23 112.1(4) . . ?
C17 C22 C24 112.6(4) . . ?
C23 C22 H22 107.2 . . ?
C24 C22 H22 107.2 . . ?
C24 C22 C23 110.3(5) . . ?
C13 C14 H14A 109.5 . . ?
C13 C14 H14B 109.5 . . ?
C13 C14 H14C 109.5 . . ?
H14A C14 H14B 109.5 . . ?
H14A C14 H14C 109.5 . . ?
H14B C14 H14C 109.5 . . ?
C16 C21 C25 122.7(3) . . ?
C16 C21 C20 116.8(4) . . ?
C20 C21 C25 120.5(4) . . ?
N6 C33 H33 124.2 . . ?
N6 C33 C32 111.6(4) . . ?
C32 C33 H33 124.2 . . ?
C8 C7 H7 119.7 . . ?
C8 C7 C6 120.6(4) . . ?
C6 C7 H7 119.7 . . ?
N4 B1 H1 109.2 . . ?
N7 B1 N4 109.6(3) . . ?
N7 B1 H1 109.2 . . ?
N5 B1 N4 111.7(3) . . ?
N5 B1 N7 108.0(3) . . ?
N5 B1 H1 109.2 . . ?
C5 C6 H6 119.4 . . ?
C7 C6 C5 121.3(4) . . ?
C7 C6 H6 119.4 . . ?
N8 C36 H36 124.3 . . ?
N8 C36 C35 111.4(4) . . ?
C35 C36 H36 124.3 . . ?
N7 C34 H34 125.6 . . ?
N7 C34 C35 108.8(4) . . ?
C35 C34 H34 125.6 . . ?
C20 C19 H19 119.3 . . ?
C20 C19 C18 121.4(4) . . ?
C18 C19 H19 119.3 . . ?
C13 C15 H15A 109.5 . . ?
C13 C15 H15B 109.5 . . ?
C13 C15 H15C 109.5 . . ?
H15A C15 H15B 109.5 . . ?
H15A C15 H15C 109.5 . . ?
H15B C15 H15C 109.5 . . ?
C21 C25 H25 107.2 . . ?
C21 C25 C27 110.8(5) . . ?
C21 C25 C26 112.5(4) . . ?
C27 C25 H25 107.2 . . ?
C27 C25 C26 111.6(5) . . ?
C26 C25 H25 107.2 . . ?
C31 C32 C33 104.9(4) . . ?
C31 C32 H32 127.5 . . ?
C33 C32 H32 127.5 . . ?
C36 C35 C34 104.7(4) . . ?
C36 C35 H35 127.6 . . ?
C34 C35 H35 127.6 . . ?
C21 C20 H20 119.6 . . ?
C19 C20 C21 120.7(4) . . ?
C19 C20 H20 119.6 . . ?
C17 C18 H18 119.5 . . ?
C19 C18 C17 121.0(4) . . ?
C19 C18 H18 119.5 . . ?
C22 C23 H23A 109.5 . . ?
C22 C23 H23B 109.5 . . ?
C22 C23 H23C 109.5 . . ?
H23A C23 H23B 109.5 . . ?
H23A C23 H23C 109.5 . . ?
H23B C23 H23C 109.5 . . ?
C10 C11 H11A 109.5 . . ?
C10 C11 H11B 109.5 . . ?
C10 C11 H11C 109.5 . . ?
H11A C11 H11B 109.5 . . ?
H11A C11 H11C 109.5 . . ?
H11B C11 H11C 109.5 . . ?
C10 C12 H12A 109.5 . . ?
C10 C12 H12B 109.5 . . ?
C10 C12 H12C 109.5 . . ?
H12A C12 H12B 109.5 . . ?
H12A C12 H12C 109.5 . . ?
H12B C12 H12C 109.5 . . ?
C25 C27 H27A 109.5 . . ?
C25 C27 H27B 109.5 . . ?
C25 C27 H27C 109.5 . . ?
H27A C27 H27B 109.5 . . ?
H27A C27 H27C 109.5 . . ?
H27B C27 H27C 109.5 . . ?
C22 C24 H24A 109.5 . . ?
C22 C24 H24B 109.5 . . ?
C22 C24 H24C 109.5 . . ?
H24A C24 H24B 109.5 . . ?
H24A C24 H24C 109.5 . . ?
H24B C24 H24C 109.5 . . ?
C25 C26 H26A 109.5 . . ?
C25 C26 H26B 109.5 . . ?
C25 C26 H26C 109.5 . . ?
H26A C26 H26B 109.5 . . ?
H26A C26 H26C 109.5 . . ?
H26B C26 H26C 109.5 . . ?

loop_
_geom_bond_atom_site_label_1
_geom_bond_atom_site_label_2
_geom_bond_distance
_geom_bond_site_symmetry_2
_geom_bond_publ_flag
Au1 N3 2.032(2) . ?
Au1 C1 1.971(3) . ?
N3 N4 1.352(3) . ?
N3 C28 1.331(4) . ?
N1 C1 1.345(3) . ?
N1 C3 1.384(4) . ?
N1 C16 1.448(4) . ?
N2 C1 1.350(3) . ?
N2 C2 1.378(4) . ?
N2 C4 1.448(3) . ?
N4 C30 1.332(4) . ?
N4 B1 1.557(4) . ?
N7 N8 1.339(4) . ?
N7 B1 1.540(5) . ?
N7 C34 1.336(5) . ?
N5 N6 1.361(4) . ?
N5 C31 1.344(4) . ?
N5 B1 1.521(5) . ?
C2 H2 0.9300 . ?
C2 C3 1.336(4) . ?
C3 H3 0.9300 . ?
N6 C33 1.317(4) . ?
C4 C9 1.395(4) . ?
C4 C5 1.391(4) . ?
C28 H28 0.9300 . ?
C28 C29 1.365(5) . ?
N8 C36 1.323(5) . ?
C9 C13 1.505(5) . ?
C9 C8 1.397(5) . ?
C16 C17 1.383(5) . ?
C16 C21 1.384(5) . ?
C29 H29 0.9300 . ?
C29 C30 1.363(5) . ?
C30 H30 0.9300 . ?
C5 C10 1.508(5) . ?
C5 C6 1.393(5) . ?
C10 H10 0.9800 . ?
C10 C11 1.508(6) . ?
C10 C12 1.514(6) . ?
C31 H31 0.9300 . ?
C31 C32 1.353(6) . ?
C17 C22 1.510(5) . ?
C17 C18 1.410(5) . ?
C13 H13 0.9800 . ?
C13 C14 1.527(5) . ?
C13 C15 1.525(5) . ?
C8 H8 0.9300 . ?
C8 C7 1.365(6) . ?
C22 H22 0.9800 . ?
C22 C23 1.530(7) . ?
C22 C24 1.513(6) . ?
C14 H14A 0.9600 . ?
C14 H14B 0.9600 . ?
C14 H14C 0.9600 . ?
C21 C25 1.501(6) . ?
C21 C20 1.401(5) . ?
C33 H33 0.9300 . ?
C33 C32 1.376(6) . ?
C7 H7 0.9300 . ?
C7 C6 1.370(6) . ?
B1 H1 0.9800 . ?
C6 H6 0.9300 . ?
C36 H36 0.9300 . ?
C36 C35 1.346(6) . ?
C34 H34 0.9300 . ?
C34 C35 1.357(6) . ?
C19 H19 0.9300 . ?
C19 C20 1.353(6) . ?
C19 C18 1.358(6) . ?
C15 H15A 0.9600 . ?
C15 H15B 0.9600 . ?
C15 H15C 0.9600 . ?
C25 H25 0.9800 . ?
C25 C27 1.516(7) . ?
C25 C26 1.535(7) . ?
C32 H32 0.9300 . ?
C35 H35 0.9300 . ?
C20 H20 0.9300 . ?
C18 H18 0.9300 . ?
C23 H23A 0.9600 . ?
C23 H23B 0.9600 . ?
C23 H23C 0.9600 . ?
C11 H11A 0.9600 . ?
C11 H11B 0.9600 . ?
C11 H11C 0.9600 . ?
C12 H12A 0.9600 . ?
C12 H12B 0.9600 . ?
C12 H12C 0.9600 . ?
C27 H27A 0.9600 . ?
C27 H27B 0.9600 . ?
C27 H27C 0.9600 . ?
C24 H24A 0.9600 . ?
C24 H24B 0.9600 . ?
C24 H24C 0.9600 . ?
C26 H26A 0.9600 . ?
C26 H26B 0.9600 . ?
C26 H26C 0.9600 . ?
